data_7713800
loop_
_publ_author_name
'Podchorodecka, Pamela'
'Dziuk, B\/la\.zej'
'Szostak, Roman'
'Szostak, Michal'
'Bisz, Elwira'

_publ_section_title
;
 IPr*Oxa -- A New Class of Sterically-Hindered, Wingtip-Flexible
 N,C-Chelating Oxazole-Donor N-Heterocyclic Carbene Ligands
;
_journal_name_full 'Dalton Transactions'
_journal_paper_doi 10.1039/D3DT02255B
_journal_year 2023
_chemical_formula_sum 'C49 H41 Cl12 N3 O Se'
_chemical_formula_weight 1192.21
_space_group_crystal_system monoclinic
_space_group_IT_number 4
_space_group_name_Hall 'P 2yb'
_space_group_name_H-M_alt 'P 1 21 1'
_atom_sites_solution_hydrogens geom
_audit_creation_method SHELXL-2014/7
_audit_update_record
;
2022-06-18 deposited with the CCDC.	2023-08-28 downloaded from the CCDC.
;
_cell_angle_alpha 90
_cell_angle_beta 101.2230(10)
_cell_angle_gamma 90
_cell_formula_units_Z 2
_cell_length_a 10.93610(10)
_cell_length_b 14.8281(2)
_cell_length_c 16.8695(2)
_cell_measurement_reflns_used 13940
_cell_measurement_temperature 100(2)
_cell_measurement_theta_max 72.5660
_cell_measurement_theta_min 2.6840
_cell_volume 2683.27(5)
_computing_cell_refinement 'CrysAlisPro 1.171.42.42a (Rigaku OD, 2022)'
_computing_data_collection 'CrysAlisPro 1.171.42.42a (Rigaku OD, 2022)'
_computing_data_reduction 'CrysAlisPro 1.171.42.42a (Rigaku OD, 2022)'
_computing_molecular_graphics 'SHELXTL (Sheldrick, 2008)'
_computing_publication_material 'SHELXL-2014/7 (Sheldrick, 2014)'
_computing_structure_refinement 'SHELXL-2014/7 (Sheldrick, 2014)'
_computing_structure_solution 'SHELXL-2014/7 (Sheldrick, 2014)'
_diffrn_ambient_temperature 100(2)
_diffrn_detector_area_resol_mean 10.0000
_diffrn_measured_fraction_theta_full 0.993
_diffrn_measured_fraction_theta_max 0.993
_diffrn_measurement_device 'four-circle diffractometer'
_diffrn_measurement_device_type 'XtaLAB Synergy R, DW system, HyPix-Arc 150'
_diffrn_radiation_type CuK\a
_diffrn_radiation_wavelength 1.54184
_diffrn_reflns_av_R_equivalents 0.0223
_diffrn_reflns_av_unetI/netI 0.0262
_diffrn_reflns_Laue_measured_fraction_full 0.993
_diffrn_reflns_Laue_measured_fraction_max 0.993
_diffrn_reflns_limit_h_max 11
_diffrn_reflns_limit_h_min -13
_diffrn_reflns_limit_k_max 17
_diffrn_reflns_limit_k_min -16
_diffrn_reflns_limit_l_max 20
_diffrn_reflns_limit_l_min -18
_diffrn_reflns_number 18774
_diffrn_reflns_point_group_measured_fraction_full 0.994
_diffrn_reflns_point_group_measured_fraction_max 0.994
_diffrn_reflns_theta_full 66.484
_diffrn_reflns_theta_max 66.484
_diffrn_reflns_theta_min 2.670
_diffrn_source 'Rotating-anode X-ray tube'
_exptl_absorpt_coefficient_mu 6.756
_exptl_absorpt_correction_T_max 1.00000
_exptl_absorpt_correction_T_min 0.67254
_exptl_absorpt_correction_type multi-scan
_exptl_absorpt_process_details
;
SCALE3 ABSPACK (Rigaku Oxford Diffraction, 2015).
;
_exptl_crystal_colour yellow
_exptl_crystal_density_diffrn 1.476
_exptl_crystal_density_method 'not measured'
_exptl_crystal_description plate
_exptl_crystal_F_000 1204
_exptl_crystal_size_max 0.2
_exptl_crystal_size_mid 0.15
_exptl_crystal_size_min 0.1
_refine_diff_density_max 0.545
_refine_diff_density_min -0.468
_refine_diff_density_rms 0.058
_refine_ls_abs_structure_details
;
 Refined as an inversion twin.
;
_refine_ls_abs_structure_Flack 0.466(14)
_refine_ls_extinction_method none
_refine_ls_goodness_of_fit_ref 1.025
_refine_ls_hydrogen_treatment constr
_refine_ls_matrix_type full
_refine_ls_number_parameters 599
_refine_ls_number_reflns 7156
_refine_ls_number_restraints 1
_refine_ls_restrained_S_all 1.025
_refine_ls_R_factor_all 0.0310
_refine_ls_R_factor_gt 0.0295
_refine_ls_shift/su_max 0.000
_refine_ls_shift/su_mean 0.000
_refine_ls_structure_factor_coef Fsqd
_refine_ls_weighting_details 'w=1/[\s^2^(Fo^2^)+(0.0500P)^2^+1.0854P] where P=(Fo^2^+2Fc^2^)/3'
_refine_ls_weighting_scheme calc
_refine_ls_wR_factor_gt 0.0776
_refine_ls_wR_factor_ref 0.0786
_reflns_Friedel_coverage 0.921
_reflns_Friedel_fraction_full 0.996
_reflns_Friedel_fraction_max 0.996
_reflns_number_gt 6876
_reflns_number_total 7156
_reflns_threshold_expression 'I > 2\s(I)'
_cod_data_source_file d3dt02255b2.cif
_cod_data_source_block Sebenzoksazol_auto_a
_cod_original_sg_symbol_H-M 'P 21'
_cod_database_code 7713800
_shelx_shelxl_version_number 2014/7
_shelx_space_group_comment
;
The symmetry employed for this shelxl refinement is uniquely defined
by the following loop, which should always be used as a source of
symmetry information in preference to the above space-group names.
They are only intended as comments.
;
_exptl_absorpt_special_details
;
CrysAlisPro, Agilent Technologies,
Version 1.171.37.33c (release 11-04-2014 CrysAlis171 .NET)
(compiled Apr 11 2014,15:12:41)
Empirical absorption correction using spherical harmonics,
 implemented in SCALE3 ABSPACK scaling algorithm.
;

loop_
_space_group_symop_operation_xyz
'x, y, z'
'-x, y+1/2, -z'

loop_
_atom_site_label
_atom_site_type_symbol
_atom_site_fract_x
_atom_site_fract_y
_atom_site_fract_z
_atom_site_U_iso_or_equiv
_atom_site_adp_type
_atom_site_occupancy
_atom_site_site_symmetry_order
_atom_site_calc_flag
_atom_site_refinement_flags_posn
_atom_site_refinement_flags_adp
_atom_site_refinement_flags_occupancy
_atom_site_disorder_assembly
_atom_site_disorder_group
Se1 Se -0.18205(4) 0.51624(3) 0.30819(2) 0.02297(11) Uani 1 1 d . . . . .
Cl1 Cl 0.52059(12) 0.58746(12) 0.15461(8) 0.0518(4) Uani 1 1 d . . . . .
Cl2 Cl 0.57868(12) 0.45586(10) 0.04087(8) 0.0469(3) Uani 1 1 d . . . . .
Cl3 Cl 0.60788(10) 0.64634(9) 0.01275(7) 0.0382(3) Uani 1 1 d . . . . .
Cl4 Cl 0.84978(15) 0.28577(13) 0.47717(13) 0.0749(5) Uani 1 1 d . . . . .
Cl5 Cl 0.60787(13) 0.35818(12) 0.40216(9) 0.0600(4) Uani 1 1 d . . . . .
Cl6 Cl 0.71015(18) 0.39044(14) 0.57127(9) 0.0687(5) Uani 1 1 d . . . . .
Cl7 Cl 0.36626(13) 0.11653(11) 0.49121(8) 0.0555(4) Uani 1 1 d . . . . .
Cl8 Cl 0.23774(11) 0.27746(9) 0.52673(8) 0.0426(3) Uani 1 1 d . . . . .
Cl9 Cl 0.44167(13) 0.20557(10) 0.64476(7) 0.0462(3) Uani 1 1 d . . . . .
Cl10 Cl 0.39731(12) 0.44704(9) 0.65538(7) 0.0398(3) Uani 1 1 d . . . . .
Cl11 Cl 0.32784(13) 0.63385(9) 0.66565(7) 0.0471(3) Uani 1 1 d . . . . .
Cl12 Cl 0.51008(10) 0.55270(8) 0.79433(6) 0.0332(2) Uani 1 1 d . . . . .
N1 N 0.0555(3) 0.5280(2) 0.26137(17) 0.0170(6) Uani 1 1 d . . . . .
N2 N 0.0743(3) 0.5335(3) 0.39080(18) 0.0225(7) Uani 1 1 d . . . . .
N3 N 0.0883(3) 0.4606(2) 0.51500(17) 0.0192(7) Uani 1 1 d . . . . .
O1 O -0.0131(4) 0.5929(2) 0.49735(18) 0.0389(8) Uani 1 1 d . . . . .
C1 C -0.0125(3) 0.5266(3) 0.3206(2) 0.0193(7) Uani 1 1 d . . . . .
C2 C 0.1838(3) 0.5352(3) 0.2940(2) 0.0216(9) Uani 1 1 d . . . . .
C3 C 0.1954(4) 0.5381(3) 0.3743(2) 0.0244(9) Uani 1 1 d . . . . .
C4 C -0.0004(3) 0.5240(3) 0.1762(2) 0.0175(7) Uani 1 1 d . . . . .
C5 C -0.0311(3) 0.4406(3) 0.1408(2) 0.0173(8) Uani 1 1 d . . . . .
C6 C -0.0826(4) 0.4381(3) 0.0582(2) 0.0194(8) Uani 1 1 d . . . . .
H6 H -0.1041 0.3817 0.0324 0.023 Uiso 1 1 calc R U . . .
C7 C -0.1031(3) 0.5176(3) 0.01293(19) 0.0186(7) Uani 1 1 d . . . . .
C8 C -0.0752(4) 0.5997(3) 0.0515(2) 0.0191(8) Uani 1 1 d . . . . .
H8 H -0.0917 0.6537 0.0209 0.023 Uiso 1 1 calc R U . . .
C9 C -0.0232(3) 0.6055(3) 0.1343(2) 0.0182(8) Uani 1 1 d . . . . .
C10 C -0.0077(4) 0.3542(3) 0.1914(2) 0.0204(8) Uani 1 1 d . . . . .
H10 H -0.0259 0.3698 0.2456 0.024 Uiso 1 1 calc R U . . .
C11 C -0.0978(4) 0.2782(3) 0.1582(2) 0.0216(9) Uani 1 1 d . . . . .
C12 C -0.0597(4) 0.1991(3) 0.1264(2) 0.0244(9) Uani 1 1 d . . . . .
H12 H 0.0256 0.1911 0.1236 0.029 Uiso 1 1 calc R U . . .
C13 C -0.1454(4) 0.1313(3) 0.0987(3) 0.0276(9) Uani 1 1 d . . . . .
H13 H -0.1180 0.0773 0.0773 0.033 Uiso 1 1 calc R U . . .
C14 C -0.2696(4) 0.1416(3) 0.1020(3) 0.0291(10) Uani 1 1 d . . . . .
H14 H -0.3278 0.0952 0.0831 0.035 Uiso 1 1 calc R U . . .
C15 C -0.3086(4) 0.2212(3) 0.1333(3) 0.0314(10) Uani 1 1 d . . . . .
H15 H -0.3941 0.2294 0.1353 0.038 Uiso 1 1 calc R U . . .
C16 C -0.2237(4) 0.2880(3) 0.1614(3) 0.0261(9) Uani 1 1 d . . . . .
H16 H -0.2513 0.3417 0.1833 0.031 Uiso 1 1 calc R U . . .
C17 C 0.1283(4) 0.3277(3) 0.2059(2) 0.0219(8) Uani 1 1 d . . . . .
C18 C 0.1930(4) 0.3079(3) 0.2832(3) 0.0278(9) Uani 1 1 d . . . . .
H18 H 0.1510 0.3104 0.3274 0.033 Uiso 1 1 calc R U . . .
C19 C 0.3180(4) 0.2845(4) 0.2967(3) 0.0355(11) Uani 1 1 d . . . . .
H19 H 0.3602 0.2704 0.3499 0.043 Uiso 1 1 calc R U . . .
C20 C 0.3819(4) 0.2812(4) 0.2340(3) 0.0360(11) Uani 1 1 d . . . . .
H20 H 0.4678 0.2659 0.2440 0.043 Uiso 1 1 calc R U . . .
C21 C 0.3192(4) 0.3007(4) 0.1557(3) 0.0340(11) Uani 1 1 d . . . . .
H21 H 0.3622 0.2980 0.1119 0.041 Uiso 1 1 calc R U . . .
C22 C 0.1932(4) 0.3242(3) 0.1418(3) 0.0287(10) Uani 1 1 d . . . . .
H22 H 0.1509 0.3380 0.0885 0.034 Uiso 1 1 calc R U . . .
C23 C -0.1590(4) 0.5131(3) -0.0760(2) 0.0239(8) Uani 1 1 d . . . . .
H23A H -0.1779 0.5743 -0.0969 0.036 Uiso 1 1 calc R U . . .
H23B H -0.2360 0.4776 -0.0841 0.036 Uiso 1 1 calc R U . . .
H23C H -0.0996 0.4847 -0.1049 0.036 Uiso 1 1 calc R U . . .
C24 C 0.0041(4) 0.6955(3) 0.1768(2) 0.0187(8) Uani 1 1 d . . . . .
H24 H 0.0108 0.6833 0.2358 0.022 Uiso 1 1 calc R U . . .
C25 C -0.1044(4) 0.7611(3) 0.1531(2) 0.0185(8) Uani 1 1 d . . . . .
C26 C -0.2021(4) 0.7574(3) 0.1959(2) 0.0226(9) Uani 1 1 d . . . . .
H26 H -0.1996 0.7145 0.2381 0.027 Uiso 1 1 calc R U . . .
C27 C -0.3018(4) 0.8157(3) 0.1772(3) 0.0286(10) Uani 1 1 d . . . . .
H27 H -0.3665 0.8137 0.2075 0.034 Uiso 1 1 calc R U . . .
C28 C -0.3086(4) 0.8769(3) 0.1148(3) 0.0272(9) Uani 1 1 d . . . . .
H28 H -0.3783 0.9162 0.1018 0.033 Uiso 1 1 calc R U . . .
C29 C -0.2140(4) 0.8812(3) 0.0713(2) 0.0250(9) Uani 1 1 d . . . . .
H29 H -0.2187 0.9231 0.0282 0.030 Uiso 1 1 calc R U . . .
C30 C -0.1117(4) 0.8238(3) 0.0908(2) 0.0220(8) Uani 1 1 d . . . . .
H30 H -0.0462 0.8275 0.0614 0.026 Uiso 1 1 calc R U . . .
C31 C 0.1276(4) 0.7382(3) 0.1677(2) 0.0212(8) Uani 1 1 d . . . . .
C32 C 0.1787(4) 0.7269(3) 0.0985(2) 0.0240(9) Uani 1 1 d . . . . .
H32 H 0.1365 0.6906 0.0553 0.029 Uiso 1 1 calc R U . . .
C33 C 0.2902(4) 0.7679(3) 0.0922(3) 0.0299(10) Uani 1 1 d . . . . .
H33 H 0.3237 0.7596 0.0449 0.036 Uiso 1 1 calc R U . . .
C34 C 0.3527(4) 0.8207(3) 0.1545(3) 0.0288(10) Uani 1 1 d . . . . .
H34 H 0.4286 0.8494 0.1497 0.035 Uiso 1 1 calc R U . . .
C35 C 0.3047(4) 0.8319(3) 0.2240(3) 0.0336(10) Uani 1 1 d . . . . .
H35 H 0.3479 0.8680 0.2670 0.040 Uiso 1 1 calc R U . . .
C36 C 0.1929(4) 0.7901(3) 0.2307(3) 0.0274(9) Uani 1 1 d . . . . .
H36 H 0.1610 0.7971 0.2789 0.033 Uiso 1 1 calc R U . . .
C37 C 0.2807(3) 0.5378(3) 0.2429(2) 0.0242(9) Uani 1 1 d . . . . .
H37A H 0.3616 0.5528 0.2767 0.036 Uiso 1 1 calc R U . . .
H37B H 0.2585 0.5836 0.2007 0.036 Uiso 1 1 calc R U . . .
H37C H 0.2858 0.4786 0.2178 0.036 Uiso 1 1 calc R U . . .
C38 C 0.3077(4) 0.5462(4) 0.4404(3) 0.0377(12) Uani 1 1 d . . . . .
H38A H 0.3815 0.5573 0.4169 0.057 Uiso 1 1 calc R U . . .
H38B H 0.3191 0.4901 0.4718 0.057 Uiso 1 1 calc R U . . .
H38C H 0.2963 0.5965 0.4760 0.057 Uiso 1 1 calc R U . . .
C39 C 0.0468(4) 0.5291(3) 0.4682(2) 0.0277(10) Uani 1 1 d . . . . .
C40 C -0.0148(4) 0.5610(3) 0.5762(2) 0.0270(9) Uani 1 1 d . . . . .
C41 C 0.0480(4) 0.4805(3) 0.5866(2) 0.0228(9) Uani 1 1 d . . . . .
C42 C 0.0653(5) 0.4322(4) 0.6583(3) 0.0347(11) Uani 1 1 d . . . . .
H42 H 0.1092 0.3766 0.6651 0.042 Uiso 1 1 calc R U . . .
C43 C 0.0145(5) 0.4703(4) 0.7189(3) 0.0365(12) Uani 1 1 d . . . . .
H43 H 0.0240 0.4403 0.7695 0.044 Uiso 1 1 calc R U . . .
C44 C -0.0496(5) 0.5509(4) 0.7084(3) 0.0385(12) Uani 1 1 d . . . . .
H44 H -0.0835 0.5740 0.7520 0.046 Uiso 1 1 calc R U . . .
C45 C -0.0667(5) 0.5996(4) 0.6368(3) 0.0375(11) Uani 1 1 d . . . . .
H45 H -0.1107 0.6552 0.6299 0.045 Uiso 1 1 calc R U . . .
C46 C 0.3151(5) 0.1792(3) 0.5663(3) 0.0338(10) Uani 1 1 d . . . . .
H46 H 0.2551 0.1412 0.5894 0.041 Uiso 1 1 calc R U . . .
C47 C 0.7442(5) 0.3753(4) 0.4754(3) 0.0415(12) Uani 1 1 d . . . . .
H47 H 0.7854 0.4315 0.4608 0.050 Uiso 1 1 calc R U . . .
C48 C 0.6181(4) 0.5618(4) 0.0873(3) 0.0304(10) Uani 1 1 d . . . . .
H48 H 0.7059 0.5590 0.1180 0.036 Uiso 1 1 calc R U . . .
C49 C 0.3739(4) 0.5348(3) 0.7201(3) 0.0319(10) Uani 1 1 d . . . . .
H49 H 0.3053 0.5166 0.7482 0.038 Uiso 1 1 calc R U . . .

loop_
_atom_site_aniso_label
_atom_site_aniso_U_11
_atom_site_aniso_U_22
_atom_site_aniso_U_33
_atom_site_aniso_U_23
_atom_site_aniso_U_13
_atom_site_aniso_U_12
Se1 0.02153(19) 0.0278(2) 0.02064(18) -0.00200(18) 0.00666(14) -0.00163(19)
Cl1 0.0406(6) 0.0691(10) 0.0524(7) 0.0009(7) 0.0254(6) 0.0053(7)
Cl2 0.0479(7) 0.0348(7) 0.0549(7) -0.0060(6) 0.0022(6) -0.0063(6)
Cl3 0.0347(6) 0.0397(7) 0.0378(6) 0.0059(5) 0.0015(4) 0.0010(5)
Cl4 0.0506(8) 0.0548(10) 0.1127(14) -0.0333(10) -0.0005(8) 0.0032(8)
Cl5 0.0452(7) 0.0653(10) 0.0628(8) -0.0139(8) -0.0062(6) -0.0132(7)
Cl6 0.0897(11) 0.0755(12) 0.0413(7) 0.0155(8) 0.0138(7) 0.0177(10)
Cl7 0.0530(7) 0.0556(9) 0.0502(7) -0.0230(6) -0.0086(6) 0.0219(7)
Cl8 0.0436(6) 0.0278(6) 0.0505(7) -0.0051(5) -0.0054(5) 0.0068(5)
Cl9 0.0570(7) 0.0413(7) 0.0336(6) -0.0043(5) -0.0076(5) 0.0116(6)
Cl10 0.0509(7) 0.0295(6) 0.0344(6) -0.0062(5) -0.0031(5) 0.0068(5)
Cl11 0.0651(8) 0.0284(7) 0.0393(6) 0.0007(5) -0.0107(5) 0.0132(6)
Cl12 0.0338(5) 0.0295(6) 0.0322(5) -0.0011(4) -0.0041(4) 0.0024(5)
N1 0.0181(14) 0.0176(18) 0.0153(13) 0.0011(13) 0.0037(11) -0.0013(14)
N2 0.0237(16) 0.028(2) 0.0154(14) 0.0006(14) 0.0026(12) -0.0024(15)
N3 0.0218(16) 0.0254(19) 0.0116(14) 0.0010(13) 0.0059(12) 0.0041(14)
O1 0.062(2) 0.033(2) 0.0209(15) 0.0011(14) 0.0064(14) 0.0022(18)
C1 0.0248(17) 0.017(2) 0.0154(16) 0.0002(16) 0.0026(13) 0.0015(17)
C2 0.0212(18) 0.020(2) 0.0220(18) -0.0018(16) 0.0015(14) -0.0024(16)
C3 0.0224(19) 0.028(3) 0.0222(19) 0.0003(17) 0.0032(15) -0.0038(17)
C4 0.0167(16) 0.021(2) 0.0155(15) 0.0025(17) 0.0057(13) 0.0005(17)
C5 0.0167(17) 0.016(2) 0.0200(18) 0.0016(16) 0.0060(14) 0.0004(16)
C6 0.0227(19) 0.019(2) 0.0178(19) 0.0013(16) 0.0059(15) -0.0012(17)
C7 0.0191(16) 0.0210(19) 0.0163(16) 0.0010(18) 0.0048(13) -0.0033(18)
C8 0.0214(19) 0.019(2) 0.0156(18) 0.0020(16) 0.0012(14) -0.0034(16)
C9 0.0174(18) 0.019(2) 0.0191(19) 0.0001(16) 0.0050(15) -0.0005(16)
C10 0.028(2) 0.015(2) 0.0195(19) 0.0004(16) 0.0064(15) 0.0016(17)
C11 0.029(2) 0.019(2) 0.0172(18) 0.0041(16) 0.0056(16) -0.0032(18)
C12 0.025(2) 0.021(2) 0.027(2) 0.0010(17) 0.0048(16) 0.0020(17)
C13 0.035(2) 0.017(2) 0.031(2) -0.0028(18) 0.0067(18) -0.0009(19)
C14 0.035(2) 0.019(2) 0.032(2) 0.0002(18) 0.0027(18) -0.0068(19)
C15 0.030(2) 0.025(3) 0.042(3) 0.001(2) 0.0134(19) -0.0008(19)
C16 0.030(2) 0.020(2) 0.031(2) -0.0011(18) 0.0121(18) -0.0017(19)
C17 0.024(2) 0.015(2) 0.026(2) 0.0001(16) 0.0026(15) -0.0011(16)
C18 0.030(2) 0.021(2) 0.030(2) 0.0019(18) 0.0013(17) -0.0026(18)
C19 0.030(2) 0.031(3) 0.039(2) 0.006(2) -0.0074(19) 0.000(2)
C20 0.024(2) 0.032(3) 0.048(3) -0.006(2) -0.0026(19) 0.006(2)
C21 0.029(2) 0.032(3) 0.041(2) -0.010(2) 0.0077(19) 0.005(2)
C22 0.031(2) 0.026(2) 0.027(2) -0.0057(19) 0.0034(17) 0.0033(19)
C23 0.033(2) 0.021(2) 0.0159(16) 0.0007(18) 0.0001(14) -0.005(2)
C24 0.0228(19) 0.018(2) 0.0157(17) -0.0003(15) 0.0033(14) -0.0024(16)
C25 0.0218(19) 0.013(2) 0.0199(19) -0.0041(15) 0.0017(15) -0.0028(16)
C26 0.025(2) 0.022(2) 0.0216(19) -0.0025(16) 0.0076(16) -0.0048(17)
C27 0.024(2) 0.031(3) 0.033(2) -0.0033(19) 0.0098(17) 0.0013(19)
C28 0.021(2) 0.024(2) 0.035(2) -0.0059(19) 0.0001(17) 0.0050(18)
C29 0.031(2) 0.018(2) 0.0241(19) 0.0003(16) 0.0011(16) -0.0003(18)
C30 0.024(2) 0.019(2) 0.0223(19) -0.0029(16) 0.0038(15) -0.0019(17)
C31 0.0230(19) 0.015(2) 0.0234(19) 0.0015(16) -0.0012(15) -0.0007(16)
C32 0.027(2) 0.018(2) 0.026(2) 0.0002(17) 0.0044(16) -0.0009(17)
C33 0.030(2) 0.025(2) 0.036(2) 0.0041(19) 0.0108(18) 0.0030(19)
C34 0.0169(19) 0.025(2) 0.044(2) 0.008(2) 0.0029(17) -0.0048(17)
C35 0.027(2) 0.028(3) 0.041(2) -0.001(2) -0.0057(18) -0.0046(19)
C36 0.027(2) 0.027(2) 0.027(2) -0.0019(18) 0.0025(16) -0.0004(19)
C37 0.0208(18) 0.029(3) 0.0236(18) 0.0029(17) 0.0058(15) 0.0007(17)
C38 0.027(2) 0.063(4) 0.021(2) 0.003(2) -0.0013(17) -0.008(2)
C39 0.028(2) 0.037(3) 0.0180(18) -0.004(2) 0.0042(15) -0.010(2)
C40 0.036(2) 0.026(2) 0.0166(19) 0.0016(17) 0.0012(16) -0.0038(19)
C41 0.0232(19) 0.028(2) 0.0168(18) 0.0014(16) 0.0031(15) 0.0013(17)
C42 0.043(3) 0.035(3) 0.025(2) 0.010(2) 0.0022(18) 0.005(2)
C43 0.047(3) 0.046(3) 0.015(2) 0.006(2) 0.0016(18) -0.005(2)
C44 0.046(3) 0.053(3) 0.017(2) -0.009(2) 0.0070(19) -0.004(2)
C45 0.049(3) 0.040(3) 0.023(2) -0.006(2) 0.0049(19) 0.010(2)
C46 0.038(3) 0.025(2) 0.039(3) 0.003(2) 0.010(2) -0.002(2)
C47 0.042(3) 0.033(3) 0.046(3) -0.002(2) 0.000(2) -0.006(2)
C48 0.026(2) 0.038(3) 0.028(2) 0.0006(19) 0.0056(17) 0.005(2)
C49 0.035(2) 0.028(3) 0.030(2) -0.0022(19) -0.0013(17) 0.003(2)

loop_
_atom_type_symbol
_atom_type_description
_atom_type_scat_dispersion_real
_atom_type_scat_dispersion_imag
_atom_type_scat_source
C C 0.0181 0.0091 'International Tables Vol C Tables 4.2.6.8 and 6.1.1.4'
H H 0.0000 0.0000 'International Tables Vol C Tables 4.2.6.8 and 6.1.1.4'
N N 0.0311 0.0180 'International Tables Vol C Tables 4.2.6.8 and 6.1.1.4'
O O 0.0492 0.0322 'International Tables Vol C Tables 4.2.6.8 and 6.1.1.4'
Cl Cl 0.3639 0.7018 'International Tables Vol C Tables 4.2.6.8 and 6.1.1.4'
Se Se -0.7943 1.1372 'International Tables Vol C Tables 4.2.6.8 and 6.1.1.4'

loop_
_geom_angle_atom_site_label_1
_geom_angle_atom_site_label_2
_geom_angle_atom_site_label_3
_geom_angle
_geom_angle_site_symmetry_1
_geom_angle_site_symmetry_3
_geom_angle_publ_flag
C1 N1 C2 111.2(3) . . ?
C1 N1 C4 123.0(3) . . ?
C2 N1 C4 125.9(3) . . ?
C1 N2 C39 124.5(3) . . ?
C1 N2 C3 110.7(3) . . ?
C39 N2 C3 124.7(3) . . ?
C39 N3 C41 103.1(3) . . ?
C39 O1 C40 102.2(4) . . ?
N1 C1 N2 104.4(3) . . ?
N1 C1 Se1 127.2(3) . . ?
N2 C1 Se1 128.4(3) . . ?
C3 C2 N1 106.8(3) . . ?
C3 C2 C37 130.3(4) . . ?
N1 C2 C37 122.9(3) . . ?
C2 C3 N2 107.0(3) . . ?
C2 C3 C38 131.3(4) . . ?
N2 C3 C38 121.7(3) . . ?
C5 C4 C9 123.3(3) . . ?
C5 C4 N1 119.0(4) . . ?
C9 C4 N1 117.7(4) . . ?
C4 C5 C6 118.0(4) . . ?
C4 C5 C10 120.3(3) . . ?
C6 C5 C10 121.7(4) . . ?
C5 C6 C7 120.8(4) . . ?
C5 C6 H6 119.6 . . ?
C7 C6 H6 119.6 . . ?
C8 C7 C6 119.2(3) . . ?
C8 C7 C23 121.0(4) . . ?
C6 C7 C23 119.8(4) . . ?
C7 C8 C9 122.0(4) . . ?
C7 C8 H8 119.0 . . ?
C9 C8 H8 119.0 . . ?
C4 C9 C8 116.6(4) . . ?
C4 C9 C24 121.5(3) . . ?
C8 C9 C24 121.9(4) . . ?
C17 C10 C11 114.2(3) . . ?
C17 C10 C5 111.1(3) . . ?
C11 C10 C5 112.7(3) . . ?
C17 C10 H10 106.0 . . ?
C11 C10 H10 106.0 . . ?
C5 C10 H10 106.0 . . ?
C12 C11 C16 118.4(4) . . ?
C12 C11 C10 123.0(4) . . ?
C16 C11 C10 118.6(4) . . ?
C11 C12 C13 120.5(4) . . ?
C11 C12 H12 119.8 . . ?
C13 C12 H12 119.8 . . ?
C14 C13 C12 120.7(4) . . ?
C14 C13 H13 119.7 . . ?
C12 C13 H13 119.7 . . ?
C13 C14 C15 119.1(4) . . ?
C13 C14 H14 120.5 . . ?
C15 C14 H14 120.5 . . ?
C16 C15 C14 120.3(4) . . ?
C16 C15 H15 119.8 . . ?
C14 C15 H15 119.8 . . ?
C15 C16 C11 121.0(4) . . ?
C15 C16 H16 119.5 . . ?
C11 C16 H16 119.5 . . ?
C18 C17 C22 118.3(4) . . ?
C18 C17 C10 120.9(4) . . ?
C22 C17 C10 120.9(4) . . ?
C19 C18 C17 120.9(4) . . ?
C19 C18 H18 119.5 . . ?
C17 C18 H18 119.5 . . ?
C20 C19 C18 120.9(4) . . ?
C20 C19 H19 119.5 . . ?
C18 C19 H19 119.5 . . ?
C19 C20 C21 119.4(4) . . ?
C19 C20 H20 120.3 . . ?
C21 C20 H20 120.3 . . ?
C20 C21 C22 119.8(4) . . ?
C20 C21 H21 120.1 . . ?
C22 C21 H21 120.1 . . ?
C21 C22 C17 120.6(4) . . ?
C21 C22 H22 119.7 . . ?
C17 C22 H22 119.7 . . ?
C7 C23 H23A 109.5 . . ?
C7 C23 H23B 109.5 . . ?
H23A C23 H23B 109.5 . . ?
C7 C23 H23C 109.5 . . ?
H23A C23 H23C 109.5 . . ?
H23B C23 H23C 109.5 . . ?
C9 C24 C25 111.5(3) . . ?
C9 C24 C31 114.4(3) . . ?
C25 C24 C31 111.5(3) . . ?
C9 C24 H24 106.3 . . ?
C25 C24 H24 106.3 . . ?
C31 C24 H24 106.3 . . ?
C30 C25 C26 118.4(4) . . ?
C30 C25 C24 123.5(4) . . ?
C26 C25 C24 118.1(4) . . ?
C27 C26 C25 120.3(4) . . ?
C27 C26 H26 119.9 . . ?
C25 C26 H26 119.9 . . ?
C26 C27 C28 120.7(4) . . ?
C26 C27 H27 119.7 . . ?
C28 C27 H27 119.7 . . ?
C29 C28 C27 120.0(4) . . ?
C29 C28 H28 120.0 . . ?
C27 C28 H28 120.0 . . ?
C28 C29 C30 119.8(4) . . ?
C28 C29 H29 120.1 . . ?
C30 C29 H29 120.1 . . ?
C29 C30 C25 120.8(4) . . ?
C29 C30 H30 119.6 . . ?
C25 C30 H30 119.6 . . ?
C36 C31 C32 118.3(4) . . ?
C36 C31 C24 119.0(4) . . ?
C32 C31 C24 122.7(4) . . ?
C33 C32 C31 120.8(4) . . ?
C33 C32 H32 119.6 . . ?
C31 C32 H32 119.6 . . ?
C34 C33 C32 120.2(4) . . ?
C34 C33 H33 119.9 . . ?
C32 C33 H33 119.9 . . ?
C33 C34 C35 120.0(4) . . ?
C33 C34 H34 120.0 . . ?
C35 C34 H34 120.0 . . ?
C34 C35 C36 119.9(4) . . ?
C34 C35 H35 120.1 . . ?
C36 C35 H35 120.1 . . ?
C31 C36 C35 120.7(4) . . ?
C31 C36 H36 119.6 . . ?
C35 C36 H36 119.6 . . ?
C2 C37 H37A 109.5 . . ?
C2 C37 H37B 109.5 . . ?
H37A C37 H37B 109.5 . . ?
C2 C37 H37C 109.5 . . ?
H37A C37 H37C 109.5 . . ?
H37B C37 H37C 109.5 . . ?
C3 C38 H38A 109.5 . . ?
C3 C38 H38B 109.5 . . ?
H38A C38 H38B 109.5 . . ?
C3 C38 H38C 109.5 . . ?
H38A C38 H38C 109.5 . . ?
H38B C38 H38C 109.5 . . ?
O1 C39 N3 118.4(3) . . ?
O1 C39 N2 122.3(4) . . ?
N3 C39 N2 119.1(4) . . ?
C41 C40 C45 122.1(4) . . ?
C41 C40 O1 108.3(4) . . ?
C45 C40 O1 129.6(4) . . ?
C40 C41 C42 122.7(4) . . ?
C40 C41 N3 107.9(4) . . ?
C42 C41 N3 129.3(4) . . ?
C43 C42 C41 115.5(5) . . ?
C43 C42 H42 122.3 . . ?
C41 C42 H42 122.3 . . ?
C42 C43 C44 121.9(4) . . ?
C42 C43 H43 119.0 . . ?
C44 C43 H43 119.0 . . ?
C43 C44 C45 122.8(4) . . ?
C43 C44 H44 118.6 . . ?
C45 C44 H44 118.6 . . ?
C40 C45 C44 115.0(5) . . ?
C40 C45 H45 122.5 . . ?
C44 C45 H45 122.5 . . ?
Cl7 C46 Cl8 111.4(3) . . ?
Cl7 C46 Cl9 110.3(3) . . ?
Cl8 C46 Cl9 110.6(3) . . ?
Cl7 C46 H46 108.1 . . ?
Cl8 C46 H46 108.1 . . ?
Cl9 C46 H46 108.1 . . ?
Cl6 C47 Cl4 109.9(3) . . ?
Cl6 C47 Cl5 111.4(3) . . ?
Cl4 C47 Cl5 111.6(3) . . ?
Cl6 C47 H47 108.0 . . ?
Cl4 C47 H47 108.0 . . ?
Cl5 C47 H47 108.0 . . ?
Cl1 C48 Cl3 110.3(3) . . ?
Cl1 C48 Cl2 110.8(3) . . ?
Cl3 C48 Cl2 109.8(2) . . ?
Cl1 C48 H48 108.6 . . ?
Cl3 C48 H48 108.6 . . ?
Cl2 C48 H48 108.6 . . ?
Cl10 C49 Cl11 111.0(2) . . ?
Cl10 C49 Cl12 110.3(2) . . ?
Cl11 C49 Cl12 111.2(3) . . ?
Cl10 C49 H49 108.0 . . ?
Cl11 C49 H49 108.0 . . ?
Cl12 C49 H49 108.0 . . ?

loop_
_geom_bond_atom_site_label_1
_geom_bond_atom_site_label_2
_geom_bond_distance
_geom_bond_site_symmetry_2
_geom_bond_publ_flag
Se1 C1 1.831(4) . ?
Cl1 C48 1.744(4) . ?
Cl2 C48 1.771(5) . ?
Cl3 C48 1.764(5) . ?
Cl4 C47 1.756(6) . ?
Cl5 C47 1.760(5) . ?
Cl6 C47 1.744(5) . ?
Cl7 C46 1.747(5) . ?
Cl8 C46 1.751(5) . ?
Cl9 C46 1.763(5) . ?
Cl10 C49 1.749(5) . ?
Cl11 C49 1.753(5) . ?
Cl12 C49 1.770(4) . ?
N1 C1 1.357(5) . ?
N1 C2 1.408(5) . ?
N1 C4 1.450(4) . ?
N2 C1 1.369(5) . ?
N2 C39 1.397(5) . ?
N2 C3 1.407(5) . ?
N3 C39 1.311(6) . ?
N3 C41 1.395(5) . ?
O1 C39 1.301(6) . ?
O1 C40 1.415(5) . ?
C2 C3 1.338(5) . ?
C2 C37 1.491(5) . ?
C3 C38 1.495(5) . ?
C4 C5 1.386(6) . ?
C4 C9 1.398(6) . ?
C5 C6 1.398(5) . ?
C5 C10 1.533(6) . ?
C6 C7 1.399(6) . ?
C6 H6 0.9500 . ?
C7 C8 1.385(6) . ?
C7 C23 1.508(5) . ?
C8 C9 1.405(5) . ?
C8 H8 0.9500 . ?
C9 C24 1.517(6) . ?
C10 C17 1.512(6) . ?
C10 C11 1.530(6) . ?
C10 H10 1.0000 . ?
C11 C12 1.387(6) . ?
C11 C16 1.397(6) . ?
C12 C13 1.392(6) . ?
C12 H12 0.9500 . ?
C13 C14 1.379(6) . ?
C13 H13 0.9500 . ?
C14 C15 1.394(7) . ?
C14 H14 0.9500 . ?
C15 C16 1.377(7) . ?
C15 H15 0.9500 . ?
C16 H16 0.9500 . ?
C17 C18 1.388(6) . ?
C17 C22 1.406(6) . ?
C18 C19 1.385(6) . ?
C18 H18 0.9500 . ?
C19 C20 1.377(7) . ?
C19 H19 0.9500 . ?
C20 C21 1.395(7) . ?
C20 H20 0.9500 . ?
C21 C22 1.396(6) . ?
C21 H21 0.9500 . ?
C22 H22 0.9500 . ?
C23 H23A 0.9800 . ?
C23 H23B 0.9800 . ?
C23 H23C 0.9800 . ?
C24 C25 1.525(6) . ?
C24 C31 1.526(6) . ?
C24 H24 1.0000 . ?
C25 C30 1.393(6) . ?
C25 C26 1.404(6) . ?
C26 C27 1.379(6) . ?
C26 H26 0.9500 . ?
C27 C28 1.382(7) . ?
C27 H27 0.9500 . ?
C28 C29 1.381(6) . ?
C28 H28 0.9500 . ?
C29 C30 1.392(6) . ?
C29 H29 0.9500 . ?
C30 H30 0.9500 . ?
C31 C36 1.392(6) . ?
C31 C32 1.399(6) . ?
C32 C33 1.384(6) . ?
C32 H32 0.9500 . ?
C33 C34 1.380(6) . ?
C33 H33 0.9500 . ?
C34 C35 1.383(7) . ?
C34 H34 0.9500 . ?
C35 C36 1.395(6) . ?
C35 H35 0.9500 . ?
C36 H36 0.9500 . ?
C37 H37A 0.9800 . ?
C37 H37B 0.9800 . ?
C37 H37C 0.9800 . ?
C38 H38A 0.9800 . ?
C38 H38B 0.9800 . ?
C38 H38C 0.9800 . ?
C40 C41 1.371(6) . ?
C40 C45 1.387(6) . ?
C41 C42 1.387(6) . ?
C42 C43 1.376(7) . ?
C42 H42 0.9500 . ?
C43 C44 1.380(8) . ?
C43 H43 0.9500 . ?
C44 C45 1.388(7) . ?
C44 H44 0.9500 . ?
C45 H45 0.9500 . ?
C46 H46 1.0000 . ?
C47 H47 1.0000 . ?
C48 H48 1.0000 . ?
C49 H49 1.0000 . ?

loop_
_geom_torsion_atom_site_label_1
_geom_torsion_atom_site_label_2
_geom_torsion_atom_site_label_3
_geom_torsion_atom_site_label_4
_geom_torsion
_geom_torsion_site_symmetry_1
_geom_torsion_site_symmetry_2
_geom_torsion_site_symmetry_3
_geom_torsion_site_symmetry_4
_geom_torsion_publ_flag
C2 N1 C1 N2 0.3(5) . . . . ?
C4 N1 C1 N2 -178.8(4) . . . . ?
C2 N1 C1 Se1 -178.9(3) . . . . ?
C4 N1 C1 Se1 2.0(6) . . . . ?
C39 N2 C1 N1 -175.8(4) . . . . ?
C3 N2 C1 N1 -0.6(5) . . . . ?
C39 N2 C1 Se1 3.4(7) . . . . ?
C3 N2 C1 Se1 178.6(3) . . . . ?
C1 N1 C2 C3 0.2(5) . . . . ?
C4 N1 C2 C3 179.2(4) . . . . ?
C1 N1 C2 C37 179.7(4) . . . . ?
C4 N1 C2 C37 -1.3(6) . . . . ?
N1 C2 C3 N2 -0.5(5) . . . . ?
C37 C2 C3 N2 -180.0(4) . . . . ?
N1 C2 C3 C38 -179.4(5) . . . . ?
C37 C2 C3 C38 1.1(9) . . . . ?
C1 N2 C3 C2 0.7(5) . . . . ?
C39 N2 C3 C2 175.9(4) . . . . ?
C1 N2 C3 C38 179.8(4) . . . . ?
C39 N2 C3 C38 -5.0(7) . . . . ?
C1 N1 C4 C5 -83.7(5) . . . . ?
C2 N1 C4 C5 97.4(5) . . . . ?
C1 N1 C4 C9 94.9(5) . . . . ?
C2 N1 C4 C9 -84.0(5) . . . . ?
C9 C4 C5 C6 2.7(5) . . . . ?
N1 C4 C5 C6 -178.8(3) . . . . ?
C9 C4 C5 C10 -177.7(4) . . . . ?
N1 C4 C5 C10 0.8(5) . . . . ?
C4 C5 C6 C7 -0.3(5) . . . . ?
C10 C5 C6 C7 -179.9(3) . . . . ?
C5 C6 C7 C8 -2.0(5) . . . . ?
C5 C6 C7 C23 -179.9(3) . . . . ?
C6 C7 C8 C9 2.0(5) . . . . ?
C23 C7 C8 C9 179.9(3) . . . . ?
C5 C4 C9 C8 -2.7(5) . . . . ?
N1 C4 C9 C8 178.8(3) . . . . ?
C5 C4 C9 C24 175.9(4) . . . . ?
N1 C4 C9 C24 -2.6(5) . . . . ?
C7 C8 C9 C4 0.2(5) . . . . ?
C7 C8 C9 C24 -178.3(3) . . . . ?
C4 C5 C10 C17 -78.0(4) . . . . ?
C6 C5 C10 C17 101.6(4) . . . . ?
C4 C5 C10 C11 152.3(3) . . . . ?
C6 C5 C10 C11 -28.1(5) . . . . ?
C17 C10 C11 C12 -14.3(5) . . . . ?
C5 C10 C11 C12 113.7(4) . . . . ?
C17 C10 C11 C16 164.4(4) . . . . ?
C5 C10 C11 C16 -67.6(5) . . . . ?
C16 C11 C12 C13 -0.1(6) . . . . ?
C10 C11 C12 C13 178.6(4) . . . . ?
C11 C12 C13 C14 0.2(6) . . . . ?
C12 C13 C14 C15 0.2(7) . . . . ?
C13 C14 C15 C16 -0.7(7) . . . . ?
C14 C15 C16 C11 0.9(7) . . . . ?
C12 C11 C16 C15 -0.4(6) . . . . ?
C10 C11 C16 C15 -179.2(4) . . . . ?
C11 C10 C17 C18 -101.2(5) . . . . ?
C5 C10 C17 C18 130.0(4) . . . . ?
C11 C10 C17 C22 80.1(5) . . . . ?
C5 C10 C17 C22 -48.7(5) . . . . ?
C22 C17 C18 C19 -0.6(7) . . . . ?
C10 C17 C18 C19 -179.3(4) . . . . ?
C17 C18 C19 C20 0.8(8) . . . . ?
C18 C19 C20 C21 -0.9(8) . . . . ?
C19 C20 C21 C22 0.8(8) . . . . ?
C20 C21 C22 C17 -0.6(7) . . . . ?
C18 C17 C22 C21 0.5(7) . . . . ?
C10 C17 C22 C21 179.2(4) . . . . ?
C4 C9 C24 C25 -133.4(4) . . . . ?
C8 C9 C24 C25 45.0(5) . . . . ?
C4 C9 C24 C31 98.9(4) . . . . ?
C8 C9 C24 C31 -82.7(5) . . . . ?
C9 C24 C25 C30 -93.9(4) . . . . ?
C31 C24 C25 C30 35.4(5) . . . . ?
C9 C24 C25 C26 85.6(4) . . . . ?
C31 C24 C25 C26 -145.1(4) . . . . ?
C30 C25 C26 C27 -0.9(6) . . . . ?
C24 C25 C26 C27 179.5(4) . . . . ?
C25 C26 C27 C28 1.6(7) . . . . ?
C26 C27 C28 C29 -1.0(7) . . . . ?
C27 C28 C29 C30 -0.3(7) . . . . ?
C28 C29 C30 C25 1.0(6) . . . . ?
C26 C25 C30 C29 -0.4(6) . . . . ?
C24 C25 C30 C29 179.1(4) . . . . ?
C9 C24 C31 C36 -147.5(4) . . . . ?
C25 C24 C31 C36 84.9(5) . . . . ?
C9 C24 C31 C32 32.1(5) . . . . ?
C25 C24 C31 C32 -95.6(5) . . . . ?
C36 C31 C32 C33 -1.4(6) . . . . ?
C24 C31 C32 C33 179.0(4) . . . . ?
C31 C32 C33 C34 0.1(7) . . . . ?
C32 C33 C34 C35 0.8(7) . . . . ?
C33 C34 C35 C36 -0.3(7) . . . . ?
C32 C31 C36 C35 1.9(7) . . . . ?
C24 C31 C36 C35 -178.5(4) . . . . ?
C34 C35 C36 C31 -1.1(7) . . . . ?
C40 O1 C39 N3 -1.6(5) . . . . ?
C40 O1 C39 N2 -178.0(4) . . . . ?
C41 N3 C39 O1 1.3(5) . . . . ?
C41 N3 C39 N2 177.8(4) . . . . ?
C1 N2 C39 O1 -70.1(6) . . . . ?
C3 N2 C39 O1 115.4(5) . . . . ?
C1 N2 C39 N3 113.6(5) . . . . ?
C3 N2 C39 N3 -61.0(6) . . . . ?
C39 O1 C40 C41 1.2(5) . . . . ?
C39 O1 C40 C45 -179.5(5) . . . . ?
C45 C40 C41 C42 -0.6(7) . . . . ?
O1 C40 C41 C42 178.7(4) . . . . ?
C45 C40 C41 N3 -179.9(4) . . . . ?
O1 C40 C41 N3 -0.6(5) . . . . ?
C39 N3 C41 C40 -0.3(4) . . . . ?
C39 N3 C41 C42 -179.6(5) . . . . ?
C40 C41 C42 C43 0.2(7) . . . . ?
N3 C41 C42 C43 179.4(4) . . . . ?
C41 C42 C43 C44 0.3(7) . . . . ?
C42 C43 C44 C45 -0.6(8) . . . . ?
C41 C40 C45 C44 0.3(7) . . . . ?
O1 C40 C45 C44 -178.9(5) . . . . ?
C43 C44 C45 C40 0.3(7) . . . . ?
